data_2214295
loop_
_publ_author_name
'How, Fiona N. F.'
'Watkin, David J.'
'Crouse, Karen A.'
'M. Ibrahim M. Tahir'

_publ_section_title
;
 2-Naphthylmethyl <i>N</i>-(3-pyridylmethylene)hydrazinecarbodithioate
;
_journal_coeditor_code LH2397
_journal_issue 7
_journal_name_full 'Acta Crystallographica Section E'
_journal_page_first o3133
_journal_page_last o3134
_journal_paper_doi 10.1107/S1600536807025676
_journal_volume 63
_journal_year 2007
_chemical_formula_iupac 'C18 H15 N3 S2'
_chemical_formula_moiety 'C18 H15 N3 S2'
_chemical_formula_sum 'C18 H15 N3 S2'
_chemical_formula_weight 337.47
_chemical_name_systematic
;
2-Naphthylmethyl N-(3-pyridylmethylene)hydrazinecarbodithioate
;
_space_group_IT_number 14
_symmetry_cell_setting monoclinic
_symmetry_space_group_name_Hall '-P 2yab'
_symmetry_space_group_name_H-M 'P 1 21/a 1'
_atom_sites_solution_hydrogens geom
_atom_sites_solution_primary direct
_audit_creation_method CRYSTALS_ver_12.84
_cell_angle_alpha 90
_cell_angle_beta 104.2903(12)
_cell_angle_gamma 90
_cell_formula_units_Z 4
_cell_length_a 13.0527(3)
_cell_length_b 7.8222(2)
_cell_length_c 16.4471(4)
_cell_measurement_reflns_used 4600
_cell_measurement_temperature 150
_cell_measurement_theta_max 30
_cell_measurement_theta_min 5
_cell_volume 1627.30(7)
_computing_cell_refinement 'DENZO/SCALEPACK (Otwinowski & Minor, 1997)'
_computing_data_collection 'COLLECT (Nonius, 2001).'
_computing_data_reduction DENZO/SCALEPACK
_computing_molecular_graphics 'CAMERON (Watkin <i>et al.</i>,  1996)'
_computing_publication_material CRYSTALS
_computing_structure_refinement 'CRYSTALS (Betteridge <i>et al.</i>,  2003)'
_computing_structure_solution 'SIR92 (Altomare <i>et al.</i>,  1994)'
_diffrn_ambient_temperature 150
_diffrn_measured_fraction_theta_full 0.993
_diffrn_measured_fraction_theta_max 0.976
_diffrn_measurement_device_type 'Bruker--Nonius KappaCCD'
_diffrn_measurement_method \w
_diffrn_radiation_monochromator graphite
_diffrn_radiation_type 'Mo K\a'
_diffrn_radiation_wavelength 0.71073
_diffrn_reflns_av_R_equivalents 0.000
_diffrn_reflns_limit_h_max 18
_diffrn_reflns_limit_h_min -17
_diffrn_reflns_limit_k_max 10
_diffrn_reflns_limit_k_min -10
_diffrn_reflns_limit_l_max 22
_diffrn_reflns_limit_l_min -22
_diffrn_reflns_number 8557
_diffrn_reflns_theta_full 28.344
_diffrn_reflns_theta_max 29.525
_diffrn_reflns_theta_min 5.117
_diffrn_standards_number 0
_exptl_absorpt_coefficient_mu 0.329
_exptl_absorpt_correction_T_max 0.95
_exptl_absorpt_correction_T_min 0.91
_exptl_absorpt_correction_type multi-scan
_exptl_absorpt_process_details '(DENZO/SCALEPACK; Otwinowski & Minor, 1997)'
_exptl_crystal_colour yellow
_exptl_crystal_density_diffrn 1.377
_exptl_crystal_description plate
_exptl_crystal_F_000 704
_exptl_crystal_size_max 0.48
_exptl_crystal_size_mid 0.28
_exptl_crystal_size_min 0.14
_refine_diff_density_max 0.63
_refine_diff_density_min -0.62
_refine_ls_extinction_method None
_refine_ls_goodness_of_fit_ref 0.8205
_refine_ls_hydrogen_treatment constr
_refine_ls_matrix_type full
_refine_ls_number_parameters 209
_refine_ls_number_reflns 4435
_refine_ls_number_restraints 0
_refine_ls_R_factor_all 0.0861
_refine_ls_R_factor_gt 0.0565
_refine_ls_shift/su_max 0.000125
_refine_ls_structure_factor_coef Fsqd
_refine_ls_weighting_details
;
Method= Modified Sheldrick
w=1/[\s^2^(F^2^) + ( 0.12P)^2^ + 5.11P]
,where P=(max(Fo^2^,0) + 2Fc^2^)/3
;
_refine_ls_weighting_scheme calc
_refine_ls_wR_factor_all 0.1982
_refine_ls_wR_factor_gt 0.1786
_refine_ls_wR_factor_ref 0.1976
_reflns_number_gt 3138
_reflns_number_total 4436
_reflns_threshold_expression I>2\s(I)
_cod_data_source_file lh2397.cif
_cod_data_source_block I
_cod_original_sg_symbol_H-M 'P 21/a'
_cod_database_code 2214295
_cod_database_fobs_code 2214295

loop_
_symmetry_equiv_pos_as_xyz
x,y,z
-x,-y,-z
-x+1/2,y+1/2,-z
x+1/2,-y+1/2,z

loop_
_atom_site_type_symbol
_atom_site_label
_atom_site_fract_x
_atom_site_fract_y
_atom_site_fract_z
_atom_site_U_iso_or_equiv
_atom_site_adp_type
_atom_site_occupancy
C C1 0.2346(3) 0.8628(5) 0.3705(2) 0.0263 Uani 1.0000
C C2 0.1883(3) 1.0170(5) 0.3308(2) 0.0255 Uani 1.0000
C C3 0.0720(3) 1.0276(5) 0.2894(2) 0.0273 Uani 1.0000
S S4 0.05644(6) 0.92864(11) 0.18668(5) 0.0247 Uani 1.0000
C C5 -0.0791(2) 0.9565(4) 0.1406(2) 0.0226 Uani 1.0000
N N6 -0.1078(2) 0.8992(4) 0.06063(18) 0.0243 Uani 1.0000
N N7 -0.0311(2) 0.8166(4) 0.03065(17) 0.0238 Uani 1.0000
C C8 -0.0624(2) 0.7433(4) -0.0410(2) 0.0230 Uani 1.0000
C C9 0.0152(2) 0.6506(4) -0.0743(2) 0.0225 Uani 1.0000
C C10 0.1205(3) 0.6408(5) -0.0295(2) 0.0266 Uani 1.0000
N N11 0.1951(2) 0.5563(4) -0.05595(19) 0.0277 Uani 1.0000
C C12 0.1665(3) 0.4786(5) -0.1315(2) 0.0278 Uani 1.0000
C C13 0.0639(3) 0.4804(5) -0.1802(2) 0.0265 Uani 1.0000
C C14 -0.0133(3) 0.5658(4) -0.1511(2) 0.0257 Uani 1.0000
S S15 -0.16657(7) 1.03963(13) 0.18748(6) 0.0317 Uani 1.0000
C C16 0.2517(3) 1.1548(5) 0.3274(2) 0.0315 Uani 1.0000
C C17 0.3622(3) 1.1501(5) 0.3616(2) 0.0354 Uani 1.0000
C C18 0.4075(3) 1.0046(6) 0.3989(2) 0.0336 Uani 1.0000
C C19 0.3472(3) 0.8590(5) 0.4056(2) 0.0289 Uani 1.0000
C C20 0.3926(3) 0.7082(6) 0.4469(2) 0.0384 Uani 1.0000
C C21 0.3316(4) 0.5685(5) 0.4530(3) 0.0414 Uani 1.0000
C C22 0.2230(4) 0.5725(5) 0.4182(3) 0.0388 Uani 1.0000
C C23 0.1755(3) 0.7142(5) 0.3777(2) 0.0310 Uani 1.0000
H H31 0.0505 1.1468 0.2822 0.0361 Uiso 1.0000
H H32 0.0291 0.9684 0.3223 0.0361 Uiso 1.0000
H H81 -0.1340 0.7475 -0.0711 0.0298 Uiso 1.0000
H H101 0.1404 0.6977 0.0223 0.0338 Uiso 1.0000
H H121 0.2188 0.4234 -0.1516 0.0370 Uiso 1.0000
H H131 0.0466 0.4237 -0.2298 0.0323 Uiso 1.0000
H H141 -0.0835 0.5658 -0.1812 0.0320 Uiso 1.0000
H H161 0.2215 1.2561 0.3022 0.0392 Uiso 1.0000
H H171 0.4034 1.2469 0.3577 0.0460 Uiso 1.0000
H H181 0.4793 0.9987 0.4218 0.0430 Uiso 1.0000
H H201 0.4654 0.7053 0.4698 0.0481 Uiso 1.0000
H H211 0.3637 0.4701 0.4807 0.0471 Uiso 1.0000
H H221 0.1825 0.4757 0.4223 0.0500 Uiso 1.0000
H H231 0.1028 0.7148 0.3554 0.0411 Uiso 1.0000
H H61 -0.1720 0.9124 0.0296 0.0316 Uiso 1.0000

loop_
_atom_site_aniso_label
_atom_site_aniso_U_11
_atom_site_aniso_U_22
_atom_site_aniso_U_33
_atom_site_aniso_U_12
_atom_site_aniso_U_13
_atom_site_aniso_U_23
C1 0.0286(17) 0.0293(17) 0.0205(14) 0.0020(14) 0.0052(12) -0.0015(13)
C2 0.0247(15) 0.0304(17) 0.0213(14) 0.0017(13) 0.0057(12) 0.0002(13)
C3 0.0241(16) 0.0308(18) 0.0263(15) 0.0057(13) 0.0051(12) -0.0010(13)
S4 0.0185(4) 0.0297(4) 0.0249(4) 0.0029(3) 0.0033(3) -0.0009(3)
C5 0.0173(14) 0.0227(16) 0.0272(15) 0.0009(12) 0.0039(12) 0.0027(12)
N6 0.0162(12) 0.0277(14) 0.0290(14) 0.0013(11) 0.0055(10) 0.0005(11)
N7 0.0199(12) 0.0242(13) 0.0273(13) 0.0026(11) 0.0059(11) 0.0029(11)
C8 0.0193(14) 0.0228(15) 0.0259(15) -0.0002(12) 0.0038(12) 0.0023(12)
C9 0.0193(14) 0.0227(16) 0.0255(15) -0.0026(12) 0.0055(12) 0.0017(12)
C10 0.0192(14) 0.0306(18) 0.0283(16) -0.0008(13) 0.0027(12) 0.0004(14)
N11 0.0217(13) 0.0289(15) 0.0328(15) -0.0001(11) 0.0073(11) 0.0010(12)
C12 0.0248(16) 0.0282(17) 0.0327(17) -0.0010(13) 0.0118(13) 0.0003(14)
C13 0.0276(16) 0.0312(17) 0.0212(14) -0.0053(13) 0.0068(13) -0.0015(13)
C14 0.0246(15) 0.0277(17) 0.0226(15) -0.0027(13) 0.0016(12) 0.0022(13)
S15 0.0218(4) 0.0409(5) 0.0335(4) 0.0047(3) 0.0087(3) -0.0037(4)
C16 0.0347(18) 0.0294(19) 0.0276(16) -0.0033(15) 0.0026(14) 0.0003(14)
C17 0.0344(19) 0.040(2) 0.0311(18) -0.0106(16) 0.0062(15) -0.0034(16)
C18 0.0243(16) 0.052(2) 0.0226(16) -0.0042(16) 0.0025(13) -0.0059(16)
C19 0.0279(16) 0.037(2) 0.0215(15) 0.0076(15) 0.0057(13) -0.0004(14)
C20 0.0335(19) 0.053(3) 0.0270(17) 0.0150(18) 0.0045(15) 0.0035(17)
C21 0.051(2) 0.037(2) 0.038(2) 0.0177(19) 0.0148(19) 0.0105(17)
C22 0.047(2) 0.032(2) 0.040(2) 0.0056(17) 0.0156(18) 0.0044(16)
C23 0.0320(18) 0.0329(19) 0.0287(16) -0.0020(15) 0.0085(14) 0.0007(14)

loop_
_atom_type_symbol
_atom_type_scat_dispersion_real
_atom_type_scat_dispersion_imag
_atom_type_scat_source
C 0.0033 0.0016 'International Tables Vol C 4.2.6.8 and 6.1.1.4'
H 0.0000 0.0000 'International Tables Vol C 4.2.6.8 and 6.1.1.4'
N 0.0061 0.0033 'International Tables Vol C 4.2.6.8 and 6.1.1.4'
S 0.1246 0.1234 'International Tables Vol C 4.2.6.8 and 6.1.1.4'

loop_
_geom_angle_atom_site_label_1
_geom_angle_atom_site_label_2
_geom_angle_atom_site_label_3
_geom_angle
_geom_angle_publ_flag
C2 C1 C19 118.3(3) no
C2 C1 C23 123.5(3) no
C19 C1 C23 118.2(3) no
C1 C2 C3 121.1(3) no
C1 C2 C16 119.4(3) no
C3 C2 C16 119.4(3) no
C2 C3 S4 105.3(2) no
C2 C3 H31 109.7 no
S4 C3 H31 109.2 no
C2 C3 H32 111.9 no
S4 C3 H32 111.2 no
H31 C3 H32 109.4 no
C3 S4 C5 102.53(16) no
S4 C5 N6 112.7(2) no
S4 C5 S15 125.7(2) no
N6 C5 S15 121.7(2) no
C5 N6 N7 116.9(3) no
C5 N6 H61 121.7 no
N7 N6 H61 121.4 no
N6 N7 C8 116.2(3) no
N7 C8 C9 118.3(3) no
N7 C8 H81 121.0 no
C9 C8 H81 120.7 no
C8 C9 C10 121.0(3) no
C8 C9 C14 121.5(3) no
C10 C9 C14 117.5(3) no
C9 C10 N11 123.9(3) no
C9 C10 H101 118.1 no
N11 C10 H101 118.0 no
C10 N11 C12 117.7(3) no
N11 C12 C13 122.6(3) no
N11 C12 H121 118.3 no
C13 C12 H121 119.1 no
C12 C13 C14 119.1(3) no
C12 C13 H131 120.6 no
C14 C13 H131 120.3 no
C9 C14 C13 119.2(3) no
C9 C14 H141 119.4 no
C13 C14 H141 121.4 no
C2 C16 C17 122.1(4) no
C2 C16 H161 119.5 no
C17 C16 H161 118.4 no
C16 C17 C18 119.4(4) no
C16 C17 H171 119.7 no
C18 C17 H171 120.9 no
C17 C18 C19 121.7(3) no
C17 C18 H181 120.9 no
C19 C18 H181 117.4 no
C1 C19 C18 119.2(3) no
C1 C19 C20 118.3(4) no
C18 C19 C20 122.5(3) no
C19 C20 C21 121.2(4) no
C19 C20 H201 118.5 no
C21 C20 H201 120.3 no
C20 C21 C22 120.2(4) no
C20 C21 H211 119.5 no
C22 C21 H211 120.3 no
C21 C22 C23 120.9(4) no
C21 C22 H221 119.3 no
C23 C22 H221 119.8 no
C1 C23 C22 121.2(4) no
C1 C23 H231 119.2 no
C22 C23 H231 119.7 no

loop_
_geom_bond_atom_site_label_1
_geom_bond_atom_site_label_2
_geom_bond_distance
_geom_bond_publ_flag
C1 C2 1.433(5) no
C1 C19 1.441(5) no
C1 C23 1.416(5) no
C2 C3 1.504(5) no
C2 C16 1.368(5) no
C3 S4 1.824(4) no
C3 H31 0.973 no
C3 H32 0.985 no
S4 C5 1.758(3) no
C5 N6 1.352(4) no
C5 S15 1.659(3) no
N6 N7 1.381(4) no
N6 H61 0.873 no
N7 C8 1.283(4) no
C8 C9 1.458(5) no
C8 H81 0.944 no
C9 C10 1.392(4) no
C9 C14 1.393(5) no
C10 N11 1.336(4) no
C10 H101 0.939 no
N11 C12 1.350(5) no
C12 C13 1.380(5) no
C12 H121 0.935 no
C13 C14 1.390(5) no
C13 H131 0.905 no
C14 H141 0.928 no
C16 C17 1.414(5) no
C16 H161 0.935 no
C17 C18 1.357(6) no
C17 H171 0.940 no
C18 C19 1.404(6) no
C18 H181 0.921 no
C19 C20 1.416(5) no
C20 C21 1.369(6) no
C20 H201 0.933 no
C21 C22 1.393(7) no
C21 H211 0.939 no
C22 C23 1.362(6) no
C22 H221 0.935 no
C23 H231 0.929 no

loop_
_geom_hbond_atom_site_label_D
_geom_hbond_atom_site_label_H
_geom_hbond_atom_site_label_A
_geom_hbond_site_symmetry_A
_geom_hbond_distance_DH
_geom_hbond_distance_HA
_geom_hbond_distance_DA
_geom_hbond_angle_DHA
_geom_hbond_publ_flag
N6 H61 N11 4_465 0.87 1.96 2.825(2) 170 yes

loop_
_cod_related_entry_id
_cod_related_entry_database
_cod_related_entry_code
1 ChemSpider 21184759
